data_2239448
loop_
_publ_author_name
'Kautny, Paul'
'Kader, Thomas'
'St\"oger, Berthold'
'Fr\"ohlich, Johannes'

_publ_section_title
;
 9-(4-Bromophenyl)-9<i>H</i>-carbazole
;
_journal_coeditor_code KJ2237
_journal_issue 3
_journal_name_full 'Acta Crystallographica Section E'
_journal_page_first o330
_journal_page_last o331
_journal_paper_doi 10.1107/S1600536814003705
_journal_volume 70
_journal_year 2014
_chemical_formula_iupac 'C18 H12 Br1 N1'
_chemical_formula_moiety 'C18 H12 Br1 N1'
_chemical_formula_sum 'C18 H12 Br N'
_chemical_formula_weight 322.2
_chemical_name_systematic
;
9-(4-Bromophenyl)-9<i>H</i>-carbazole
;
_space_group_IT_number 14
_symmetry_cell_setting monoclinic
_symmetry_space_group_name_Hall '-P 2ybc'
_symmetry_space_group_name_H-M 'P 1 21/c 1'
_atom_sites_solution_hydrogens geom
_atom_sites_solution_primary iterative
_cell_angle_alpha 90
_cell_angle_beta 108.5322(14)
_cell_angle_gamma 90
_cell_formula_units_Z 4
_cell_length_a 8.4137(3)
_cell_length_b 20.1179(7)
_cell_length_c 8.6346(3)
_cell_measurement_reflns_used 25237
_cell_measurement_temperature 100
_cell_measurement_theta_max 32.5
_cell_measurement_theta_min 2.5
_cell_volume 1385.76(8)
_computing_cell_refinement 'SAINT-Plus (Bruker, 2013)'
_computing_data_collection 'APEX2 (Bruker, 2013)'
_computing_data_reduction 'SAINT-Plus (Bruker, 2013)'
_computing_molecular_graphics 'ATOMS (Dowty, 2006)'
_computing_publication_material 'publCIF (Westrip, 2010)'
_computing_structure_refinement 'JANA2006 (Pet\<r\'i\<cek <i>et al.</i>, 2006)'
_computing_structure_solution 'SUPERFLIP (Palatinus & Chapuis, 2007)'
_diffrn_ambient_temperature 100
_diffrn_measured_fraction_theta_full 0.99
_diffrn_measured_fraction_theta_max 0.99
_diffrn_measurement_device 'four-cycle diffractometer'
_diffrn_measurement_device_type 'Bruker Kappa APEXII CCD'
_diffrn_measurement_method '\w and \f scans'
_diffrn_radiation_monochromator graphite
_diffrn_radiation_source 'X-ray tube'
_diffrn_radiation_type 'Mo K\a'
_diffrn_radiation_wavelength 0.71073
_diffrn_reflns_av_R_equivalents 0.0345
_diffrn_reflns_av_sigmaI/netI 0.0168
_diffrn_reflns_limit_h_max 12
_diffrn_reflns_limit_h_min -12
_diffrn_reflns_limit_k_max 30
_diffrn_reflns_limit_k_min -30
_diffrn_reflns_limit_l_max 13
_diffrn_reflns_limit_l_min -13
_diffrn_reflns_number 53140
_diffrn_reflns_theta_full 32.77
_diffrn_reflns_theta_max 32.77
_diffrn_reflns_theta_min 2.55
_exptl_absorpt_coefficient_mu 2.954
_exptl_absorpt_correction_T_max 0.29
_exptl_absorpt_correction_T_min 0.16
_exptl_absorpt_correction_type multi-scan
_exptl_absorpt_process_details '(SADABS; Bruker, 2013)'
_exptl_crystal_colour 'clear colourless'
_exptl_crystal_density_diffrn 1.5439
_exptl_crystal_description block
_exptl_crystal_F_000 648
_exptl_crystal_size_max 0.75
_exptl_crystal_size_mid 0.55
_exptl_crystal_size_min 0.42
_refine_diff_density_max 0.47
_refine_diff_density_min -0.51
_refine_ls_extinction_method none
_refine_ls_goodness_of_fit_ref 1.69
_refine_ls_hydrogen_treatment constr
_refine_ls_number_constraints 48
_refine_ls_number_parameters 181
_refine_ls_number_reflns 5056
_refine_ls_number_restraints 0
_refine_ls_R_factor_all 0.0395
_refine_ls_R_factor_gt 0.0311
_refine_ls_shift/su_max 0.0256
_refine_ls_shift/su_mean 0.0011
_refine_ls_structure_factor_coef F
_refine_ls_weighting_details w=1/(\s^2^(F)+0.0004F^2^)
_refine_ls_weighting_scheme sigma
_refine_ls_wR_factor_gt 0.0454
_refine_ls_wR_factor_ref 0.0473
_reflns_number_gt 4340
_reflns_number_total 5056
_reflns_threshold_expression I>3\s(I)
_cod_data_source_file kj2237sup1.cif
_cod_data_source_block I
_cod_original_sg_symbol_Hall '-P 2ycb'
_cod_original_sg_symbol_H-M 'P 21/c'
_cod_original_formula_sum 'C18 H12 Br1 N1'
_cod_database_code 2239448
_cod_database_fobs_code 2239448

loop_
_symmetry_equiv_pos_site_id
_symmetry_equiv_pos_as_xyz
1 x,y,z
2 -x,y+1/2,-z+1/2
3 -x,-y,-z
4 x,-y+1/2,z+1/2

loop_
_atom_site_type_symbol
_atom_site_label
_atom_site_fract_x
_atom_site_fract_y
_atom_site_fract_z
_atom_site_U_iso_or_equiv
_atom_site_adp_type
_atom_site_calc_flag
_atom_site_occupancy
Br Br1 0.84651(2) -0.036314(8) -0.405902(18) 0.02427(6) Uani d 1
N N1 0.51185(14) 0.12342(5) 0.00001(13) 0.0116(3) Uani d 1
C C1 0.58687(16) 0.08548(6) -0.09658(15) 0.0111(3) Uani d 1
C C2 0.69269(18) 0.03277(6) -0.02622(17) 0.0133(4) Uani d 1
C C3 0.77018(17) -0.00373(6) -0.11813(17) 0.0139(4) Uani d 1
C C4 0.73532(17) 0.01171(7) -0.28261(16) 0.0139(4) Uani d 1
C C5 0.62817(17) 0.06309(7) -0.35594(16) 0.0148(4) Uani d 1
C C6 0.55565(17) 0.10094(7) -0.26077(15) 0.0135(3) Uani d 1
C C7 0.34167(16) 0.13791(6) -0.03947(16) 0.0118(3) Uani d 1
C C8 0.21016(17) 0.12051(7) -0.17824(16) 0.0147(4) Uani d 1
C C9 0.04953(18) 0.13772(7) -0.18154(18) 0.0174(4) Uani d 1
C C10 0.01993(18) 0.17175(7) -0.05191(19) 0.0190(4) Uani d 1
C C11 0.15091(18) 0.18942(7) 0.08536(18) 0.0172(4) Uani d 1
C C12 0.31464(17) 0.17212(6) 0.09265(16) 0.0127(4) Uani d 1
C C13 0.47576(17) 0.17913(6) 0.21673(16) 0.0122(3) Uani d 1
C C14 0.52962(19) 0.20908(6) 0.37103(17) 0.0164(4) Uani d 1
C C15 0.6979(2) 0.20772(7) 0.46009(17) 0.0186(4) Uani d 1
C C16 0.81376(18) 0.17722(7) 0.39656(17) 0.0168(4) Uani d 1
C C17 0.76424(17) 0.14676(6) 0.24474(16) 0.0143(4) Uani d 1
C C18 0.59415(16) 0.14789(6) 0.15611(15) 0.0116(3) Uani d 1
H H1c2 0.712034 0.021682 0.086423 0.016 Uiso d 1
H H1c3 0.846464 -0.038992 -0.069149 0.0167 Uiso d 1
H H1c5 0.604265 0.072462 -0.470097 0.0178 Uiso d 1
H H1c6 0.484129 0.13771 -0.308549 0.0162 Uiso d 1
H H1c8 0.229898 0.097553 -0.267885 0.0176 Uiso d 1
H H1c9 -0.043798 0.125999 -0.275106 0.0208 Uiso d 1
H H1c10 -0.092883 0.182992 -0.058358 0.0228 Uiso d 1
H H1c11 0.130161 0.212998 0.17367 0.0206 Uiso d 1
H H1c14 0.450589 0.230279 0.414296 0.0197 Uiso d 1
H H1c15 0.735971 0.227799 0.566404 0.0223 Uiso d 1
H H1c16 0.930439 0.177463 0.459918 0.0202 Uiso d 1
H H1c17 0.844122 0.125706 0.202336 0.0172 Uiso d 1

loop_
_atom_site_aniso_label
_atom_site_aniso_U_11
_atom_site_aniso_U_22
_atom_site_aniso_U_33
_atom_site_aniso_U_12
_atom_site_aniso_U_13
_atom_site_aniso_U_23
_atom_site_aniso_type_symbol
Br1 0.02113(9) 0.03450(10) 0.02083(9) 0.00656(6) 0.01183(6) -0.00729(6) Br
N1 0.0095(5) 0.0143(5) 0.0113(4) 0.0012(4) 0.0040(4) -0.0020(4) N
C1 0.0106(5) 0.0134(5) 0.0109(5) -0.0005(4) 0.0055(4) -0.0013(4) C
C2 0.0139(6) 0.0133(5) 0.0145(6) -0.0009(4) 0.0069(5) 0.0000(4) C
C3 0.0127(6) 0.0132(5) 0.0174(6) 0.0004(4) 0.0071(5) -0.0009(4) C
C4 0.0121(5) 0.0173(6) 0.0148(5) -0.0017(5) 0.0079(5) -0.0046(5) C
C5 0.0147(6) 0.0199(6) 0.0116(5) -0.0005(5) 0.0066(5) -0.0015(5) C
C6 0.0125(5) 0.0166(6) 0.0120(5) 0.0007(4) 0.0047(4) 0.0003(4) C
C7 0.0105(5) 0.0114(5) 0.0147(5) 0.0016(4) 0.0059(4) 0.0011(4) C
C8 0.0128(6) 0.0167(6) 0.0145(5) 0.0000(4) 0.0042(4) 0.0010(4) C
C9 0.0126(6) 0.0192(6) 0.0192(6) 0.0008(5) 0.0034(5) 0.0048(5) C
C10 0.0130(6) 0.0174(6) 0.0286(7) 0.0043(5) 0.0094(5) 0.0044(5) C
C11 0.0167(6) 0.0140(6) 0.0249(7) 0.0037(5) 0.0123(5) 0.0008(5) C
C12 0.0134(5) 0.0105(5) 0.0161(6) 0.0016(4) 0.0073(5) 0.0008(4) C
C13 0.0157(6) 0.0091(5) 0.0135(5) 0.0001(4) 0.0071(4) -0.0005(4) C
C14 0.0222(7) 0.0117(5) 0.0172(6) 0.0004(5) 0.0090(5) -0.0034(4) C
C15 0.0260(7) 0.0148(6) 0.0140(6) -0.0028(5) 0.0051(5) -0.0039(5) C
C16 0.0181(6) 0.0151(6) 0.0158(6) -0.0031(5) 0.0033(5) -0.0003(5) C
C17 0.0139(6) 0.0147(5) 0.0144(5) 0.0000(4) 0.0046(5) -0.0003(4) C
C18 0.0133(5) 0.0109(5) 0.0113(5) -0.0007(4) 0.0051(4) -0.0011(4) C

loop_
_atom_type_symbol
_atom_type_scat_dispersion_real
_atom_type_scat_dispersion_imag
_atom_type_scat_source
C 0.0033 0.0016 'International Tables Vol C tables 4.2.6.8 and 6.1.1.1'
H 0.0000 0.0000 'International Tables Vol C tables 4.2.6.8 and 6.1.1.1'
Br -0.2901 2.4595 'International Tables Vol C tables 4.2.6.8 and 6.1.1.1'
N 0.0061 0.0033 'International Tables Vol C tables 4.2.6.8 and 6.1.1.1'

loop_
_geom_angle_atom_site_label_1
_geom_angle_atom_site_label_2
_geom_angle_atom_site_label_3
_geom_angle
C1 N1 C7 125.70(10)
C1 N1 C18 125.54(11)
C7 N1 C18 108.58(12)
N1 C1 C2 119.68(12)
N1 C1 C6 120.22(11)
C2 C1 C6 120.10(13)
C1 C2 C3 120.32(13)
C1 C2 H1c2 119.84
C3 C2 H1c2 119.84
C2 C3 C4 118.76(12)
C2 C3 H1c3 120.62
C4 C3 H1c3 120.62
Br1 C4 C3 118.63(10)
Br1 C4 C5 119.37(11)
C3 C4 C5 121.92(14)
C4 C5 C6 118.75(12)
C4 C5 H1c5 120.62
C6 C5 H1c5 120.63
C1 C6 C5 120.10(12)
C1 C6 H1c6 119.95
C5 C6 H1c6 119.95
N1 C7 C8 129.17(13)
N1 C7 C12 108.74(10)
C8 C7 C12 122.00(13)
C7 C8 C9 117.23(13)
C7 C8 H1c8 121.39
C9 C8 H1c8 121.39
C8 C9 C10 121.70(12)
C8 C9 H1c9 119.15
C10 C9 H1c9 119.15
C9 C10 C11 120.97(14)
C9 C10 H1c10 119.51
C11 C10 H1c10 119.51
C10 C11 C12 118.56(14)
C10 C11 H1c11 120.72
C12 C11 H1c11 120.72
C7 C12 C11 119.54(11)
C7 C12 C13 107.05(12)
C11 C12 C13 133.35(13)
C12 C13 C14 133.82(14)
C12 C13 C18 106.75(11)
C14 C13 C18 119.43(12)
C13 C14 C15 119.10(15)
C13 C14 H1c14 120.45
C15 C14 H1c14 120.45
C14 C15 C16 120.54(13)
C14 C15 H1c15 119.73
C16 C15 H1c15 119.73
C15 C16 C17 121.73(12)
C15 C16 H1c16 119.13
C17 C16 H1c16 119.13
C16 C17 C18 117.40(14)
C16 C17 H1c17 121.3
C18 C17 H1c17 121.3
N1 C18 C13 108.87(11)
N1 C18 C17 129.30(14)
C13 C18 C17 121.78(12)

loop_
_geom_bond_atom_site_label_1
_geom_bond_atom_site_label_2
_geom_bond_distance
Br1 C4 1.8909(15)
N1 C1 1.4182(19)
N1 C7 1.3932(17)
N1 C18 1.3947(15)
C1 C2 1.3937(17)
C1 C6 1.3925(18)
C2 C3 1.387(2)
C2 H1c2 0.96
C3 C4 1.3910(19)
C3 H1c3 0.96
C4 C5 1.3853(18)
C5 C6 1.395(2)
C5 H1c5 0.96
C6 H1c6 0.96
C7 C8 1.3928(16)
C7 C12 1.411(2)
C8 C9 1.387(2)
C8 H1c8 0.96
C9 C10 1.400(2)
C9 H1c9 0.96
C10 C11 1.3840(18)
C10 H1c10 0.96
C11 C12 1.403(2)
C11 H1c11 0.96
C12 C13 1.4430(17)
C13 C14 1.3999(18)
C13 C18 1.412(2)
C14 C15 1.380(2)
C14 H1c14 0.96
C15 C16 1.403(2)
C15 H1c15 0.96
C16 C17 1.3858(19)
C16 H1c16 0.96
C17 C18 1.3922(18)
C17 H1c17 0.96

loop_
_geom_hbond_atom_site_label_D
_geom_hbond_atom_site_label_H
_geom_hbond_atom_site_label_A
_geom_hbond_site_symmetry_A
_geom_hbond_distance_DH
_geom_hbond_distance_HA
_geom_hbond_distance_DA
_geom_hbond_angle_DHA
_geom_hbond_publ_flag
C3 H1C3 Cg3 3_655 0.96 2.57 3.3237(14) 135 yes
C5 H1C5 Cg4 1_554 0.96 2.96 3.7527(15) 141 yes
C14 H1C14 Cg1 4_555 0.96 2.79 3.5367(14) 135 yes
